data_7245322
loop_
_publ_author_name
'Mroweh, Nabil'
'Cauchy, Thomas'
'Vanthuyne, Nicolas'
'Avarvari, Narcis'

_publ_section_title
;
 Chiral diethyl-EDT-TTF and tetraethyl-BEDT-TTF: synthesis, structural
 characterization, radical cation salt and charge transfer complexes
;
_journal_name_full CrystEngComm
_journal_paper_doi 10.1039/D2CE00857B
_journal_year 2022
_chemical_formula_sum 'C9 H12 S4'
_chemical_formula_weight 248.43
_space_group_crystal_system monoclinic
_space_group_IT_number 14
_space_group_name_Hall '-P 2ybc'
_space_group_name_H-M_alt 'P 1 21/c 1'
_atom_sites_solution_hydrogens geom
_audit_creation_method SHELXL-2016/4
_audit_update_record
;
2022-08-02 deposited with the CCDC.	2022-08-05 downloaded from the CCDC.
;
_cell_angle_alpha 90
_cell_angle_beta 92.272(4)
_cell_angle_gamma 90
_cell_formula_units_Z 4
_cell_length_a 6.1944(3)
_cell_length_b 11.0828(5)
_cell_length_c 16.5640(9)
_cell_measurement_reflns_used 2371
_cell_measurement_temperature 294.73(10)
_cell_measurement_theta_max 71.7080
_cell_measurement_theta_min 4.7640
_cell_volume 1136.25(10)
_computing_structure_refinement 'SHELXL-2016/4 (Sheldrick, 2016)'
_computing_structure_solution 'SHELXT 2018/2 (Sheldrick, 2018)'
_diffrn_ambient_temperature 293(2)
_diffrn_measured_fraction_theta_full 0.986
_diffrn_measured_fraction_theta_max 0.970
_diffrn_measurement_device 'four-circle diffractometer'
_diffrn_measurement_device_type 'SuperNova, Single source at offset/far, AtlasS2'
_diffrn_radiation_type CuK\a
_diffrn_radiation_wavelength 1.54184
_diffrn_reflns_av_R_equivalents 0.0226
_diffrn_reflns_av_unetI/netI 0.0253
_diffrn_reflns_Laue_measured_fraction_full 0.986
_diffrn_reflns_Laue_measured_fraction_max 0.970
_diffrn_reflns_limit_h_max 7
_diffrn_reflns_limit_h_min -7
_diffrn_reflns_limit_k_max 13
_diffrn_reflns_limit_k_min -9
_diffrn_reflns_limit_l_max 16
_diffrn_reflns_limit_l_min -20
_diffrn_reflns_number 4430
_diffrn_reflns_point_group_measured_fraction_full 0.986
_diffrn_reflns_point_group_measured_fraction_max 0.970
_diffrn_reflns_theta_full 70.000
_diffrn_reflns_theta_max 71.804
_diffrn_reflns_theta_min 4.802
_exptl_absorpt_coefficient_mu 7.286
_exptl_crystal_colour Plates
_exptl_crystal_density_diffrn 1.452
_exptl_crystal_description Black
_exptl_crystal_F_000 520
_refine_diff_density_max 1.093
_refine_diff_density_min -1.140
_refine_diff_density_rms 0.075
_refine_ls_extinction_method none
_refine_ls_goodness_of_fit_ref 1.065
_refine_ls_hydrogen_treatment constr
_refine_ls_matrix_type full
_refine_ls_number_parameters 120
_refine_ls_number_reflns 2169
_refine_ls_number_restraints 0
_refine_ls_restrained_S_all 1.065
_refine_ls_R_factor_all 0.0786
_refine_ls_R_factor_gt 0.0693
_refine_ls_shift/su_max 0.000
_refine_ls_shift/su_mean 0.000
_refine_ls_structure_factor_coef Fsqd
_refine_ls_weighting_details 'w=1/[\s^2^(Fo^2^)+(0.0580P)^2^+2.8222P] where P=(Fo^2^+2Fc^2^)/3'
_refine_ls_weighting_scheme calc
_refine_ls_wR_factor_gt 0.1612
_refine_ls_wR_factor_ref 0.1696
_reflns_Friedel_coverage 0.000
_reflns_number_gt 1892
_reflns_number_total 2169
_reflns_threshold_expression 'I > 2\s(I)'
_cod_data_source_file d2ce00857b3.cif
_cod_data_source_block shelx_CCDC6
_cod_original_sg_symbol_H-M 'P 21/c'
_cod_database_code 7245322
_shelx_shelxl_version_number 2016/4
_shelx_space_group_comment
;
The symmetry employed for this shelxl refinement is uniquely defined
by the following loop, which should always be used as a source of
symmetry information in preference to the above space-group names.
They are only intended as comments.
;

loop_
_space_group_symop_operation_xyz
'x, y, z'
'-x, y+1/2, -z+1/2'
'-x, -y, -z'
'x, -y-1/2, z-1/2'

loop_
_atom_site_label
_atom_site_type_symbol
_atom_site_fract_x
_atom_site_fract_y
_atom_site_fract_z
_atom_site_U_iso_or_equiv
_atom_site_adp_type
_atom_site_occupancy
_atom_site_site_symmetry_order
_atom_site_calc_flag
_atom_site_refinement_flags_posn
_atom_site_refinement_flags_adp
_atom_site_refinement_flags_occupancy
_atom_site_disorder_assembly
_atom_site_disorder_group
S1 S 0.75829(18) 0.02301(11) 0.41437(8) 0.0598(4) Uani 1 1 d . . . . .
S4 S 0.4170(2) 0.31750(17) 0.29756(12) 0.1045(7) Uani 1 1 d . . . . .
S2 S 0.35272(19) 0.15689(12) 0.43842(8) 0.0670(4) Uani 1 1 d . . . . .
S3 S 0.8712(3) 0.15440(19) 0.26993(11) 0.1147(8) Uani 1 1 d . . . . .
C2 C 0.6849(7) 0.1334(4) 0.3442(3) 0.0519(10) Uani 1 1 d . . . . .
C1 C 0.5013(7) 0.1937(4) 0.3551(3) 0.0545(11) Uani 1 1 d . . . . .
C4 C 0.8183(8) 0.3058(5) 0.2294(3) 0.0644(13) Uani 1 1 d . . . . .
H4 H 0.959882 0.344980 0.228005 0.077 Uiso 1 1 calc R U . . .
C3 C 0.5222(7) 0.0371(4) 0.4693(3) 0.0485(9) Uani 1 1 d . . . . .
C5 C 0.6847(8) 0.3849(5) 0.2826(4) 0.0744(16) Uani 1 1 d . . . . .
H5 H 0.657592 0.459460 0.252018 0.089 Uiso 1 1 calc R U . . .
C7 C 0.7994(11) 0.4229(6) 0.3616(4) 0.0849(18) Uani 1 1 d . . . . .
H7A H 0.821870 0.351853 0.395068 0.102 Uiso 1 1 calc R U . . .
H7B H 0.940554 0.454616 0.349617 0.102 Uiso 1 1 calc R U . . .
C6 C 0.7356(13) 0.2990(7) 0.1418(4) 0.105(2) Uani 1 1 d . . . . .
H6A H 0.591912 0.264038 0.140535 0.126 Uiso 1 1 calc R U . . .
H6B H 0.722013 0.380612 0.120993 0.126 Uiso 1 1 calc R U . . .
C8 C 0.8703(17) 0.2284(8) 0.0862(4) 0.126(3) Uani 1 1 d . . . . .
H8A H 1.019565 0.249522 0.095438 0.189 Uiso 1 1 calc R U . . .
H8B H 0.826752 0.246429 0.031244 0.189 Uiso 1 1 calc R U . . .
H8C H 0.851536 0.143784 0.096070 0.189 Uiso 1 1 calc R U . . .
C9 C 0.6815(17) 0.5165(10) 0.4097(6) 0.154(4) Uani 1 1 d . . . . .
H9A H 0.664151 0.588878 0.378209 0.232 Uiso 1 1 calc R U . . .
H9B H 0.763438 0.534062 0.458647 0.232 Uiso 1 1 calc R U . . .
H9C H 0.541992 0.485972 0.422580 0.232 Uiso 1 1 calc R U . . .

loop_
_atom_site_aniso_label
_atom_site_aniso_U_11
_atom_site_aniso_U_22
_atom_site_aniso_U_33
_atom_site_aniso_U_23
_atom_site_aniso_U_13
_atom_site_aniso_U_12
S1 0.0505(6) 0.0591(7) 0.0710(7) 0.0289(6) 0.0180(5) 0.0114(5)
S4 0.0426(7) 0.1276(14) 0.1441(15) 0.0964(13) 0.0146(7) 0.0189(7)
S2 0.0510(6) 0.0745(8) 0.0772(8) 0.0349(7) 0.0229(6) 0.0163(5)
S3 0.1026(12) 0.1394(16) 0.1070(12) 0.0819(12) 0.0659(10) 0.0677(11)
C2 0.046(2) 0.062(3) 0.048(2) 0.017(2) 0.0056(17) 0.0047(19)
C1 0.040(2) 0.068(3) 0.055(2) 0.023(2) 0.0041(18) 0.0043(19)
C4 0.050(2) 0.084(3) 0.060(3) 0.033(3) 0.002(2) -0.007(2)
C3 0.042(2) 0.050(2) 0.054(2) 0.0104(19) 0.0050(17) -0.0036(17)
C5 0.051(3) 0.085(4) 0.087(4) 0.050(3) 0.011(2) 0.010(3)
C7 0.090(4) 0.083(4) 0.084(4) 0.018(3) 0.026(3) 0.011(3)
C6 0.132(6) 0.100(5) 0.080(4) 0.027(4) -0.043(4) -0.010(5)
C8 0.197(9) 0.127(7) 0.054(3) 0.007(4) -0.004(5) -0.025(7)
C9 0.159(9) 0.161(9) 0.147(8) -0.011(7) 0.065(7) 0.038(7)

loop_
_atom_type_symbol
_atom_type_description
_atom_type_scat_dispersion_real
_atom_type_scat_dispersion_imag
_atom_type_scat_source
C C 0.0181 0.0091 'International Tables Vol C Tables 4.2.6.8 and 6.1.1.4'
H H 0.0000 0.0000 'International Tables Vol C Tables 4.2.6.8 and 6.1.1.4'
S S 0.3331 0.5567 'International Tables Vol C Tables 4.2.6.8 and 6.1.1.4'

loop_
_geom_angle_atom_site_label_1
_geom_angle_atom_site_label_2
_geom_angle_atom_site_label_3
_geom_angle
_geom_angle_site_symmetry_1
_geom_angle_site_symmetry_3
_geom_angle_publ_flag
C2 S1 C3 94.7(2) . . ?
C1 S4 C5 98.1(2) . . ?
C1 S2 C3 94.6(2) . . ?
C2 S3 C4 105.6(2) . . ?
C1 C2 S1 117.6(3) . . ?
C1 C2 S3 128.4(3) . . ?
S1 C2 S3 113.9(2) . . ?
C2 C1 S2 118.0(3) . . ?
C2 C1 S4 124.0(3) . . ?
S2 C1 S4 117.6(3) . . ?
C5 C4 C6 114.4(5) . . ?
C5 C4 S3 114.3(3) . . ?
C6 C4 S3 110.7(5) . . ?
C3 C3 S2 123.0(4) 3_656 . ?
C3 C3 S1 122.4(5) 3_656 . ?
S2 C3 S1 114.6(2) . . ?
C4 C5 C7 114.4(4) . . ?
C4 C5 S4 111.1(4) . . ?
C7 C5 S4 112.8(4) . . ?
C9 C7 C5 115.0(7) . . ?
C8 C6 C4 116.1(6) . . ?

loop_
_geom_bond_atom_site_label_1
_geom_bond_atom_site_label_2
_geom_bond_distance
_geom_bond_site_symmetry_2
_geom_bond_publ_flag
S1 C2 1.735(4) . ?
S1 C3 1.760(4) . ?
S4 C1 1.739(4) . ?
S4 C5 1.844(5) . ?
S2 C1 1.737(4) . ?
S2 C3 1.756(4) . ?
S3 C2 1.736(4) . ?
S3 C4 1.832(5) . ?
C2 C1 1.338(6) . ?
C4 C5 1.513(8) . ?
C4 C6 1.522(8) . ?
C3 C3 1.345(8) 3_656 ?
C5 C7 1.524(9) . ?
C7 C9 1.513(10) . ?
C6 C8 1.489(11) . ?
